data_7017046
loop_
_publ_author_name
'Jiang, Weili'
'Lou, Bin'
'Wang, Jianqiang'
'Lv, Hongbin'
'Bian, Zuqiang'
'Huang, Chunhui'

_publ_section_title
;
 The influence of triplet energy levels of bridging ligands on energy
 transfer processes in Ir(iii)/Eu(iii) dyads.
;
_journal_issue 43
_journal_name_full 'Dalton transactions (Cambridge, England : 2003)'
_journal_page_first 11410
_journal_page_last 11418
_journal_paper_doi 10.1039/c1dt10968e
_journal_volume 40
_journal_year 2011
_chemical_formula_moiety 'C39 H25 Cl2 F5 Ir N5 O2'
_chemical_formula_sum 'C39 H25 Cl2 F5 Ir N5 O2'
_chemical_formula_weight 953.74
_chemical_name_systematic
;
?
;
_space_group_IT_number 14
_symmetry_cell_setting monoclinic
_symmetry_space_group_name_Hall '-P 2yn'
_symmetry_space_group_name_H-M 'P 1 21/n 1'
_atom_sites_solution_hydrogens geom
_atom_sites_solution_primary direct
_atom_sites_solution_secondary difmap
_audit_creation_method SHELXL-97
_cell_angle_alpha 90.00
_cell_angle_beta 96.317(3)
_cell_angle_gamma 90.00
_cell_formula_units_Z 4
_cell_length_a 12.5020(14)
_cell_length_b 21.921(2)
_cell_length_c 12.6430(15)
_cell_measurement_reflns_used 10964
_cell_measurement_temperature 113(2)
_cell_measurement_theta_max 27.90
_cell_measurement_theta_min 1.60
_cell_volume 3443.9(6)
_computing_cell_refinement 'CrystalClear-SM Expert 2.0 r2'
_computing_data_collection 'CrystalClear-SM Expert 2.0 r2 (Rigaku, 2009)'
_computing_data_reduction 'CrystalClear-SM Expert 2.0 r2'
_computing_molecular_graphics 'CrystalStructure 4.0'
_computing_publication_material 'CrystalStructure 4.0 (Rigaku, 2009)'
_computing_structure_refinement 'SHELXL-97 (Sheldrick, 1997)'
_computing_structure_solution 'SHELXS-97 (Sheldrick, 1990)'
_diffrn_ambient_temperature 113(2)
_diffrn_detector_area_resol_mean 14.222
_diffrn_measured_fraction_theta_full 0.996
_diffrn_measured_fraction_theta_max 0.996
_diffrn_measurement_device_type 'Rigaku Saturn724 CCD'
_diffrn_measurement_method \w
_diffrn_radiation_monochromator multilayer
_diffrn_radiation_source 'rotating anode'
_diffrn_radiation_type MoK\a
_diffrn_radiation_wavelength 0.71075
_diffrn_reflns_av_R_equivalents 0.0684
_diffrn_reflns_av_sigmaI/netI 0.0619
_diffrn_reflns_limit_h_max 16
_diffrn_reflns_limit_h_min -16
_diffrn_reflns_limit_k_max 28
_diffrn_reflns_limit_k_min -28
_diffrn_reflns_limit_l_max 16
_diffrn_reflns_limit_l_min -15
_diffrn_reflns_number 36392
_diffrn_reflns_theta_full 27.90
_diffrn_reflns_theta_max 27.90
_diffrn_reflns_theta_min 1.86
_diffrn_standards_decay_% 0
_diffrn_standards_interval_count 0
_diffrn_standards_interval_time 0
_diffrn_standards_number 0
_exptl_absorpt_coefficient_mu 4.105
_exptl_absorpt_correction_T_max 0.5596
_exptl_absorpt_correction_T_min 0.4654
_exptl_absorpt_correction_type multi-scan
_exptl_absorpt_process_details CrystalClear
_exptl_crystal_colour colorless
_exptl_crystal_density_diffrn 1.839
_exptl_crystal_density_method 'not measured'
_exptl_crystal_description prism
_exptl_crystal_F_000 1864
_exptl_crystal_size_max 0.22
_exptl_crystal_size_mid 0.18
_exptl_crystal_size_min 0.16
_refine_diff_density_max 1.907
_refine_diff_density_min -1.130
_refine_diff_density_rms 0.131
_refine_ls_extinction_method none
_refine_ls_goodness_of_fit_ref 0.965
_refine_ls_hydrogen_treatment constr
_refine_ls_matrix_type full
_refine_ls_number_parameters 510
_refine_ls_number_reflns 8206
_refine_ls_number_restraints 18
_refine_ls_restrained_S_all 0.966
_refine_ls_R_factor_all 0.0402
_refine_ls_R_factor_gt 0.0324
_refine_ls_shift/su_max 0.003
_refine_ls_shift/su_mean 0.000
_refine_ls_structure_factor_coef Fsqd
_refine_ls_weighting_details 'calc w=1/[\s^2^(Fo^2^)+(0.0225P)^2^+0.0000P] where P=(Fo^2^+2Fc^2^)/3'
_refine_ls_weighting_scheme calc
_refine_ls_wR_factor_gt 0.0680
_refine_ls_wR_factor_ref 0.0705
_reflns_number_gt 6276
_reflns_number_total 8206
_reflns_threshold_expression >2sigma(I)
_cod_data_source_file c1dt10968e.txt
_cod_data_source_block shelxl3
_cod_database_code 7017046

loop_
_symmetry_equiv_pos_as_xyz
'x, y, z'
'-x+1/2, y+1/2, -z+1/2'
'-x, -y, -z'
'x-1/2, -y-1/2, z-1/2'

loop_
_atom_site_label
_atom_site_type_symbol
_atom_site_fract_x
_atom_site_fract_y
_atom_site_fract_z
_atom_site_U_iso_or_equiv
_atom_site_adp_type
_atom_site_occupancy
_atom_site_symmetry_multiplicity
_atom_site_calc_flag
_atom_site_refinement_flags
_atom_site_disorder_assembly
_atom_site_disorder_group
Ir1 Ir 1.005436(11) 0.161754(6) 0.245699(10) 0.01535(5) Uani 1 1 d . . .
F1 F 1.04812(18) 0.07078(10) 0.63391(16) 0.0331(6) Uani 1 1 d . . .
F2 F 0.82957(19) 0.24262(11) 0.59179(18) 0.0437(7) Uani 1 1 d . . .
F3 F 1.08967(19) 0.39729(10) 0.2597(2) 0.0417(7) Uani 1 1 d . . .
F4 F 1.37354(18) 0.27447(12) 0.4074(2) 0.0464(7) Uani 1 1 d . . .
F5 F 0.4297(2) -0.13404(12) -0.20137(19) 0.0525(8) Uani 1 1 d . . .
O1 O 0.8333(2) 0.01259(12) -0.05603(19) 0.0292(7) Uani 1 1 d . . .
O2 O 0.6795(2) -0.04428(12) 0.2213(2) 0.0371(8) Uani 1 1 d . . .
N1 N 1.1030(2) 0.09323(14) 0.3079(2) 0.0191(7) Uani 1 1 d . . .
N2 N 0.9087(2) 0.23319(14) 0.1961(2) 0.0169(7) Uani 1 1 d . . .
N3 N 1.0440(2) 0.15047(13) 0.0859(2) 0.0181(7) Uani 1 1 d . . .
N4 N 0.9107(2) 0.07762(13) 0.0752(2) 0.0174(7) Uani 1 1 d . . .
N5 N 0.8965(2) 0.09425(13) 0.1802(2) 0.0180(7) Uani 1 1 d . . .
C1 C 1.1674(3) 0.05922(17) 0.2528(3) 0.0224(9) Uani 1 1 d . . .
H1 H 1.1718 0.0691 0.1803 0.027 Uiso 1 1 calc R . .
C2 C 1.2267(3) 0.01118(18) 0.2958(3) 0.0296(10) Uani 1 1 d . . .
H2 H 1.2702 -0.0120 0.2536 0.035 Uiso 1 1 calc R . .
C3 C 1.2227(3) -0.00300(19) 0.4006(3) 0.0367(11) Uani 1 1 d . . .
H3 H 1.2646 -0.0357 0.4324 0.044 Uiso 1 1 calc R . .
C4 C 1.1568(3) 0.03069(18) 0.4602(3) 0.0323(10) Uani 1 1 d . . .
H4 H 1.1528 0.0210 0.5329 0.039 Uiso 1 1 calc R . .
C5 C 1.0965(3) 0.07871(17) 0.4127(3) 0.0204(8) Uani 1 1 d . . .
C6 C 1.0240(3) 0.11900(16) 0.4640(3) 0.0172(8) Uani 1 1 d . . .
C7 C 0.9723(3) 0.16454(16) 0.3969(3) 0.0173(8) Uani 1 1 d . . .
C8 C 0.9068(3) 0.20614(18) 0.4420(3) 0.0231(9) Uani 1 1 d . . .
H8 H 0.8719 0.2378 0.3999 0.028 Uiso 1 1 calc R . .
C9 C 0.8929(3) 0.20118(19) 0.5480(3) 0.0274(9) Uani 1 1 d . . .
C10 C 0.9379(3) 0.15589(18) 0.6142(3) 0.0266(9) Uani 1 1 d . . .
H10 H 0.9245 0.1529 0.6865 0.032 Uiso 1 1 calc R . .
C11 C 1.0029(3) 0.11560(17) 0.5693(3) 0.0211(8) Uani 1 1 d . . .
C12 C 0.8052(3) 0.22739(18) 0.1534(3) 0.0232(9) Uani 1 1 d . . .
H12 H 0.7753 0.1876 0.1445 0.028 Uiso 1 1 calc R . .
C13 C 0.7413(3) 0.27668(18) 0.1224(3) 0.0282(10) Uani 1 1 d . . .
H13 H 0.6682 0.2712 0.0947 0.034 Uiso 1 1 calc R . .
C14 C 0.7858(3) 0.33425(19) 0.1324(3) 0.0322(10) Uani 1 1 d . . .
H14 H 0.7436 0.3690 0.1105 0.039 Uiso 1 1 calc R . .
C15 C 0.8919(3) 0.34113(18) 0.1745(3) 0.0277(9) Uani 1 1 d . . .
H15 H 0.9230 0.3807 0.1810 0.033 Uiso 1 1 calc R . .
C16 C 0.9534(3) 0.29004(17) 0.2074(3) 0.0197(8) Uani 1 1 d . . .
C17 C 1.0645(3) 0.28922(17) 0.2590(3) 0.0193(8) Uani 1 1 d . . .
C18 C 1.1073(3) 0.23089(17) 0.2860(3) 0.0187(8) Uani 1 1 d . . .
C19 C 1.2124(3) 0.22719(18) 0.3367(3) 0.0230(9) Uani 1 1 d . . .
H19 H 1.2433 0.1887 0.3564 0.028 Uiso 1 1 calc R . .
C20 C 1.2701(3) 0.2796(2) 0.3575(3) 0.0299(10) Uani 1 1 d . . .
C21 C 1.2319(3) 0.33740(18) 0.3354(3) 0.0293(10) Uani 1 1 d . . .
H21 H 1.2736 0.3729 0.3536 0.035 Uiso 1 1 calc R . .
C22 C 1.1286(3) 0.34020(18) 0.2847(3) 0.0277(9) Uani 1 1 d . . .
C23 C 1.1208(3) 0.18196(18) 0.0433(3) 0.0251(9) Uani 1 1 d . . .
H23 H 1.1586 0.2129 0.0848 0.030 Uiso 1 1 calc R . .
C24 C 1.1472(3) 0.17136(18) -0.0579(3) 0.0268(10) Uani 1 1 d . . .
H24 H 1.2010 0.1949 -0.0864 0.032 Uiso 1 1 calc R . .
C25 C 1.0935(3) 0.12548(19) -0.1172(3) 0.0261(9) Uani 1 1 d . . .
H25 H 1.1119 0.1165 -0.1864 0.031 Uiso 1 1 calc R . .
C26 C 1.0128(3) 0.09263(17) -0.0760(3) 0.0218(9) Uani 1 1 d . . .
H26 H 0.9749 0.0611 -0.1158 0.026 Uiso 1 1 calc R . .
C27 C 0.9896(3) 0.10756(17) 0.0261(3) 0.0177(8) Uani 1 1 d . . .
C28 C 0.8346(3) 0.03322(17) 0.0347(3) 0.0217(9) Uani 1 1 d . . .
C29 C 0.7747(3) 0.02164(17) 0.1216(3) 0.0197(8) Uani 1 1 d . . .
C30 C 0.8163(3) 0.06000(16) 0.2065(3) 0.0196(8) Uani 1 1 d . . .
C31 C 0.7786(3) 0.06926(18) 0.3120(3) 0.0273(9) Uani 1 1 d . . .
H31A H 0.8374 0.0603 0.3677 0.041 Uiso 1 1 calc R . .
H31B H 0.7179 0.0419 0.3198 0.041 Uiso 1 1 calc R . .
H31C H 0.7555 0.1117 0.3186 0.041 Uiso 1 1 calc R . .
C32 C 0.6961(3) -0.02564(17) 0.1325(3) 0.0243(9) Uani 1 1 d . . .
C33 C 0.6317(3) -0.05394(18) 0.0373(3) 0.0253(9) Uani 1 1 d . . .
C34 C 0.5870(3) -0.11122(18) 0.0499(3) 0.0317(10) Uani 1 1 d . . .
H34 H 0.6045 -0.1323 0.1151 0.038 Uiso 1 1 calc R . .
C35 C 0.5184(3) -0.1383(2) -0.0286(4) 0.0350(11) Uani 1 1 d . . .
H35 H 0.4870 -0.1771 -0.0186 0.042 Uiso 1 1 calc R . .
C36 C 0.4977(3) -0.1071(2) -0.1210(4) 0.0361(11) Uani 1 1 d . . .
C37 C 0.5383(3) -0.0507(2) -0.1405(3) 0.0325(10) Uani 1 1 d . . .
H37 H 0.5210 -0.0307 -0.2067 0.039 Uiso 1 1 calc R . .
C38 C 0.6063(3) -0.02415(19) -0.0586(3) 0.0270(9) Uani 1 1 d . . .
H38 H 0.6356 0.0151 -0.0687 0.032 Uiso 1 1 calc R . .
C39 C 0.5158(8) 0.1671(4) 0.4339(8) 0.047(3) Uani 0.528(4) 1 d PD A 1
H39A H 0.5288 0.1833 0.3634 0.056 Uiso 0.528(4) 1 calc PR A 1
H39B H 0.4780 0.1991 0.4708 0.056 Uiso 0.528(4) 1 calc PR A 1
Cl1 Cl 0.6363(16) 0.1520(9) 0.506(3) 0.0701(15) Uani 0.528(4) 1 d PDU A 1
Cl2 Cl 0.4323(3) 0.10177(14) 0.4159(2) 0.0642(11) Uani 0.528(4) 1 d PD A 1
C39' C 0.5017(9) 0.1207(6) 0.4392(10) 0.067(4) Uani 0.472(4) 1 d PD A 2
H39C H 0.4400 0.1399 0.4691 0.081 Uiso 0.472(4) 1 calc PR A 2
H39D H 0.4934 0.1282 0.3615 0.081 Uiso 0.472(4) 1 calc PR A 2
Cl1' Cl 0.6203(18) 0.1542(11) 0.496(3) 0.0701(15) Uani 0.472(4) 1 d PDU A 2
Cl2' Cl 0.5000(3) 0.0437(2) 0.4622(3) 0.0967(18) Uani 0.472(4) 1 d PD . 2

loop_
_atom_site_aniso_label
_atom_site_aniso_U_11
_atom_site_aniso_U_22
_atom_site_aniso_U_33
_atom_site_aniso_U_23
_atom_site_aniso_U_13
_atom_site_aniso_U_12
Ir1 0.01727(8) 0.01674(8) 0.01106(8) -0.00225(6) -0.00282(5) 0.00001(6)
F1 0.0416(14) 0.0384(15) 0.0184(12) 0.0092(10) -0.0009(11) 0.0089(12)
F2 0.0507(16) 0.0556(18) 0.0269(14) -0.0016(12) 0.0137(12) 0.0263(14)
F3 0.0437(15) 0.0200(13) 0.0610(18) -0.0012(12) 0.0031(13) -0.0065(12)
F4 0.0255(13) 0.0580(18) 0.0511(17) 0.0020(14) -0.0164(12) -0.0158(12)
F5 0.0448(16) 0.067(2) 0.0413(17) -0.0185(14) -0.0129(13) -0.0157(15)
O1 0.0340(16) 0.0339(17) 0.0191(15) -0.0128(13) 0.0004(12) -0.0053(13)
O2 0.053(2) 0.0324(18) 0.0256(17) 0.0035(13) 0.0009(15) -0.0189(15)
N1 0.0184(16) 0.0218(18) 0.0157(16) -0.0047(13) -0.0048(13) -0.0007(13)
N2 0.0154(15) 0.0207(17) 0.0137(16) 0.0001(13) -0.0020(12) 0.0040(13)
N3 0.0142(15) 0.0234(18) 0.0158(16) -0.0005(13) -0.0024(12) 0.0008(13)
N4 0.0200(16) 0.0196(17) 0.0120(15) -0.0062(13) -0.0003(13) -0.0002(13)
N5 0.0219(16) 0.0178(17) 0.0132(16) -0.0039(13) -0.0027(13) -0.0012(13)
C1 0.023(2) 0.023(2) 0.020(2) -0.0071(17) -0.0007(17) 0.0009(17)
C2 0.034(2) 0.029(2) 0.025(2) -0.0083(19) -0.0006(18) 0.0101(19)
C3 0.046(3) 0.026(3) 0.037(3) 0.008(2) -0.001(2) 0.014(2)
C4 0.042(3) 0.028(2) 0.025(2) 0.0060(19) -0.003(2) 0.013(2)
C5 0.021(2) 0.020(2) 0.019(2) -0.0012(16) -0.0036(16) -0.0006(16)
C6 0.0179(19) 0.019(2) 0.0141(19) -0.0021(15) -0.0030(15) -0.0007(15)
C7 0.0172(18) 0.020(2) 0.0137(18) -0.0022(15) -0.0031(15) -0.0047(16)
C8 0.019(2) 0.028(2) 0.022(2) 0.0020(17) -0.0018(16) 0.0033(17)
C9 0.025(2) 0.035(3) 0.023(2) -0.0084(19) 0.0057(18) 0.0066(19)
C10 0.028(2) 0.039(3) 0.013(2) -0.0015(18) 0.0037(17) 0.0000(19)
C11 0.023(2) 0.023(2) 0.016(2) 0.0017(16) -0.0039(16) -0.0024(17)
C12 0.026(2) 0.028(2) 0.015(2) -0.0024(17) -0.0019(16) 0.0008(17)
C13 0.026(2) 0.032(2) 0.024(2) -0.0012(18) -0.0061(18) 0.0065(19)
C14 0.037(2) 0.029(3) 0.030(2) 0.0042(19) 0.000(2) 0.013(2)
C15 0.035(2) 0.021(2) 0.027(2) 0.0027(18) 0.0026(19) 0.0016(19)
C16 0.024(2) 0.024(2) 0.0111(19) -0.0011(16) 0.0037(16) -0.0007(17)
C17 0.023(2) 0.023(2) 0.0125(19) -0.0038(16) 0.0044(15) 0.0001(17)
C18 0.023(2) 0.024(2) 0.0093(18) -0.0047(15) 0.0029(15) -0.0049(16)
C19 0.023(2) 0.027(2) 0.018(2) -0.0002(17) -0.0015(16) -0.0003(17)
C20 0.020(2) 0.047(3) 0.021(2) -0.007(2) -0.0009(17) -0.012(2)
C21 0.026(2) 0.029(2) 0.033(2) -0.0049(19) 0.0047(19) -0.0149(19)
C22 0.036(2) 0.022(2) 0.026(2) -0.0012(18) 0.0042(19) -0.0008(19)
C23 0.025(2) 0.030(2) 0.020(2) -0.0020(18) 0.0014(17) -0.0050(18)
C24 0.026(2) 0.035(3) 0.021(2) -0.0013(18) 0.0063(17) -0.0073(18)
C25 0.023(2) 0.040(3) 0.014(2) -0.0011(18) -0.0016(16) 0.0042(19)
C26 0.0195(19) 0.028(2) 0.016(2) -0.0032(17) -0.0028(16) 0.0043(17)
C27 0.0138(18) 0.022(2) 0.0158(19) 0.0018(16) -0.0042(15) 0.0048(15)
C28 0.024(2) 0.017(2) 0.022(2) -0.0027(16) -0.0046(17) 0.0020(16)
C29 0.024(2) 0.018(2) 0.0159(19) -0.0016(16) -0.0020(15) -0.0031(16)
C30 0.0209(19) 0.018(2) 0.018(2) 0.0028(16) -0.0040(16) 0.0002(16)
C31 0.032(2) 0.033(2) 0.016(2) 0.0023(17) -0.0001(17) -0.0063(19)
C32 0.028(2) 0.020(2) 0.024(2) -0.0028(17) -0.0031(17) -0.0020(17)
C33 0.024(2) 0.024(2) 0.027(2) -0.0017(18) -0.0007(17) -0.0028(17)
C34 0.032(2) 0.028(2) 0.033(3) 0.0047(19) -0.0066(19) -0.0054(19)
C35 0.036(3) 0.027(2) 0.041(3) -0.005(2) -0.003(2) -0.010(2)
C36 0.026(2) 0.044(3) 0.037(3) -0.018(2) -0.007(2) -0.005(2)
C37 0.023(2) 0.044(3) 0.030(2) 0.000(2) -0.0017(18) -0.004(2)
C38 0.023(2) 0.032(2) 0.026(2) -0.0027(19) 0.0031(17) -0.0032(18)
C39 0.061(7) 0.040(6) 0.039(6) 0.004(5) 0.008(5) 0.007(6)
Cl1 0.079(4) 0.0646(15) 0.069(5) -0.0214(18) 0.016(3) -0.007(3)
Cl2 0.059(2) 0.070(2) 0.065(2) -0.0264(16) 0.0125(15) -0.0184(16)
C39' 0.027(7) 0.137(15) 0.036(7) 0.004(9) -0.003(5) 0.009(9)
Cl1' 0.079(4) 0.0646(15) 0.069(5) -0.0214(18) 0.016(3) -0.007(3)
Cl2' 0.067(3) 0.118(4) 0.100(3) 0.003(2) -0.015(2) -0.030(2)

loop_
_atom_type_symbol
_atom_type_description
_atom_type_scat_dispersion_real
_atom_type_scat_dispersion_imag
_atom_type_scat_source
C C 0.0033 0.0016 'International Tables Vol C Tables 4.2.6.8 and 6.1.1.4'
H H 0.0000 0.0000 'International Tables Vol C Tables 4.2.6.8 and 6.1.1.4'
N N 0.0061 0.0033 'International Tables Vol C Tables 4.2.6.8 and 6.1.1.4'
O O 0.0106 0.0060 'International Tables Vol C Tables 4.2.6.8 and 6.1.1.4'
F F 0.0171 0.0103 'International Tables Vol C Tables 4.2.6.8 and 6.1.1.4'
Cl Cl 0.1484 0.1585 'International Tables Vol C Tables 4.2.6.8 and 6.1.1.4'
Ir Ir -1.4442 7.9887 'International Tables Vol C Tables 4.2.6.8 and 6.1.1.4'

loop_
_geom_angle_atom_site_label_1
_geom_angle_atom_site_label_2
_geom_angle_atom_site_label_3
_geom_angle
_geom_angle_site_symmetry_3
C7 Ir1 C18 85.80(13) .
C7 Ir1 N2 95.31(13) .
C18 Ir1 N2 80.60(14) .
C7 Ir1 N1 80.35(13) .
C18 Ir1 N1 97.01(14) .
N2 Ir1 N1 175.22(11) .
C7 Ir1 N5 101.72(12) .
C18 Ir1 N5 171.54(12) .
N2 Ir1 N5 94.71(12) .
N1 Ir1 N5 88.16(11) .
C7 Ir1 N3 174.99(13) .
C18 Ir1 N3 97.15(12) .
N2 Ir1 N3 89.18(11) .
N1 Ir1 N3 95.24(11) .
N5 Ir1 N3 75.64(11) .
C1 N1 C5 118.2(3) .
C1 N1 Ir1 125.1(3) .
C5 N1 Ir1 116.5(2) .
C12 N2 C16 119.3(3) .
C12 N2 Ir1 124.1(3) .
C16 N2 Ir1 116.5(2) .
C23 N3 C27 118.3(3) .
C23 N3 Ir1 124.3(2) .
C27 N3 Ir1 117.3(2) .
C27 N4 N5 118.0(3) .
C27 N4 C28 130.2(3) .
N5 N4 C28 111.7(3) .
C30 N5 N4 105.6(3) .
C30 N5 Ir1 140.4(3) .
N4 N5 Ir1 114.1(2) .
N1 C1 C2 123.4(4) .
N1 C1 H1 118.3 .
C2 C1 H1 118.3 .
C1 C2 C3 119.0(4) .
C1 C2 H2 120.5 .
C3 C2 H2 120.5 .
C2 C3 C4 119.5(4) .
C2 C3 H3 120.2 .
C4 C3 H3 120.2 .
C3 C4 C5 119.6(4) .
C3 C4 H4 120.2 .
C5 C4 H4 120.2 .
N1 C5 C4 120.3(3) .
N1 C5 C6 113.1(3) .
C4 C5 C6 126.6(3) .
C11 C6 C7 119.3(3) .
C11 C6 C5 125.8(3) .
C7 C6 C5 115.0(3) .
C8 C7 C6 117.9(3) .
C8 C7 Ir1 127.2(3) .
C6 C7 Ir1 114.9(3) .
C9 C8 C7 119.4(4) .
C9 C8 H8 120.3 .
C7 C8 H8 120.3 .
F2 C9 C8 119.0(4) .
F2 C9 C10 116.8(3) .
C8 C9 C10 124.2(4) .
C11 C10 C9 115.8(4) .
C11 C10 H10 122.1 .
C9 C10 H10 122.1 .
F1 C11 C10 116.4(3) .
F1 C11 C6 120.3(3) .
C10 C11 C6 123.3(3) .
N2 C12 C13 122.7(4) .
N2 C12 H12 118.7 .
C13 C12 H12 118.7 .
C12 C13 C14 118.6(4) .
C12 C13 H13 120.7 .
C14 C13 H13 120.7 .
C13 C14 C15 119.7(4) .
C13 C14 H14 120.2 .
C15 C14 H14 120.2 .
C14 C15 C16 120.1(4) .
C14 C15 H15 120.0 .
C16 C15 H15 120.0 .
N2 C16 C15 119.6(3) .
N2 C16 C17 113.0(3) .
C15 C16 C17 127.3(4) .
C22 C17 C18 118.5(3) .
C22 C17 C16 125.9(3) .
C18 C17 C16 115.7(3) .
C19 C18 C17 118.3(3) .
C19 C18 Ir1 127.6(3) .
C17 C18 Ir1 114.1(3) .
C20 C19 C18 119.2(4) .
C20 C19 H19 120.4 .
C18 C19 H19 120.4 .
C19 C20 C21 125.0(4) .
C19 C20 F4 117.9(4) .
C21 C20 F4 117.1(4) .
C20 C21 C22 115.0(4) .
C20 C21 H21 122.5 .
C22 C21 H21 122.5 .
F3 C22 C21 116.1(3) .
F3 C22 C17 120.0(4) .
C21 C22 C17 123.9(4) .
N3 C23 C24 122.8(4) .
N3 C23 H23 118.6 .
C24 C23 H23 118.6 .
C23 C24 C25 118.3(4) .
C23 C24 H24 120.8 .
C25 C24 H24 120.8 .
C24 C25 C26 120.3(4) .
C24 C25 H25 119.9 .
C26 C25 H25 119.9 .
C25 C26 C27 117.4(4) .
C25 C26 H26 121.3 .
C27 C26 H26 121.3 .
N3 C27 N4 114.9(3) .
N3 C27 C26 122.8(3) .
N4 C27 C26 122.3(3) .
O1 C28 N4 121.9(3) .
O1 C28 C29 134.5(4) .
N4 C28 C29 103.5(3) .
C30 C29 C28 107.4(3) .
C30 C29 C32 123.4(3) .
C28 C29 C32 128.6(3) .
N5 C30 C29 111.8(3) .
N5 C30 C31 118.3(3) .
C29 C30 C31 129.7(3) .
C30 C31 H31A 109.5 .
C30 C31 H31B 109.5 .
H31A C31 H31B 109.5 .
C30 C31 H31C 109.5 .
H31A C31 H31C 109.5 .
H31B C31 H31C 109.5 .
O2 C32 C29 120.6(3) .
O2 C32 C33 117.5(3) .
C29 C32 C33 121.9(3) .
C38 C33 C34 118.1(4) .
C38 C33 C32 123.8(4) .
C34 C33 C32 117.8(4) .
C35 C34 C33 122.3(4) .
C35 C34 H34 118.9 .
C33 C34 H34 118.9 .
C36 C35 C34 116.8(4) .
C36 C35 H35 121.6 .
C34 C35 H35 121.6 .
C35 C36 C37 124.9(4) .
C35 C36 F5 117.5(4) .
C37 C36 F5 117.6(4) .
C36 C37 C38 116.9(4) .
C36 C37 H37 121.6 .
C38 C37 H37 121.6 .
C33 C38 C37 121.1(4) .
C33 C38 H38 119.5 .
C37 C38 H38 119.5 .
Cl1 C39 Cl2 112.6(8) .
Cl1 C39 H39A 109.1 .
Cl2 C39 H39A 109.1 .
Cl1 C39 H39B 109.1 .
Cl2 C39 H39B 109.1 .
H39A C39 H39B 107.8 .
Cl2' C39' Cl1' 111.9(10) .
Cl2' C39' H39C 109.2 .
Cl1' C39' H39C 109.2 .
Cl2' C39' H39D 109.2 .
Cl1' C39' H39D 109.2 .
H39C C39' H39D 107.9 .
C39' Cl2' Cl2' 163.3(5) 3_656

loop_
_geom_bond_atom_site_label_1
_geom_bond_atom_site_label_2
_geom_bond_distance
_geom_bond_site_symmetry_2
Ir1 C7 2.001(4) .
Ir1 C18 2.009(4) .
Ir1 N2 2.035(3) .
Ir1 N1 2.038(3) .
Ir1 N5 2.118(3) .
Ir1 N3 2.142(3) .
F1 C11 1.360(4) .
F2 C9 1.362(4) .
F3 C22 1.367(4) .
F4 C20 1.380(4) .
F5 C36 1.383(4) .
O1 C28 1.231(4) .
O2 C32 1.234(4) .
N1 C1 1.346(4) .
N1 C5 1.375(4) .
N2 C12 1.352(4) .
N2 C16 1.367(4) .
N3 C23 1.343(5) .
N3 C27 1.344(4) .
N4 C27 1.387(4) .
N4 N5 1.406(4) .
N4 C28 1.417(4) .
N5 C30 1.324(4) .
C1 C2 1.366(5) .
C1 H1 0.9500 .
C2 C3 1.367(5) .
C2 H2 0.9500 .
C3 C4 1.389(5) .
C3 H3 0.9500 .
C4 C5 1.392(5) .
C4 H4 0.9500 .
C5 C6 1.467(5) .
C6 C11 1.387(5) .
C6 C7 1.419(5) .
C7 C8 1.388(5) .
C8 C9 1.375(5) .
C8 H8 0.9500 .
C9 C10 1.377(5) .
C10 C11 1.365(5) .
C10 H10 0.9500 .
C12 C13 1.374(5) .
C12 H12 0.9500 .
C13 C14 1.379(5) .
C13 H13 0.9500 .
C14 C15 1.382(5) .
C14 H14 0.9500 .
C15 C16 1.396(5) .
C15 H15 0.9500 .
C16 C17 1.468(5) .
C17 C22 1.393(5) .
C17 C18 1.414(5) .
C18 C19 1.399(5) .
C19 C20 1.365(5) .
C19 H19 0.9500 .
C20 C21 1.373(5) .
C21 C22 1.378(5) .
C21 H21 0.9500 .
C23 C24 1.376(5) .
C23 H23 0.9500 .
C24 C25 1.383(5) .
C24 H24 0.9500 .
C25 C26 1.387(5) .
C25 H25 0.9500 .
C26 C27 1.393(5) .
C26 H26 0.9500 .
C28 C29 1.419(5) .
C29 C30 1.416(5) .
C29 C32 1.445(5) .
C30 C31 1.478(5) .
C31 H31A 0.9800 .
C31 H31B 0.9800 .
C31 H31C 0.9800 .
C32 C33 1.507(5) .
C33 C38 1.382(5) .
C33 C34 1.391(5) .
C34 C35 1.373(5) .
C34 H34 0.9500 .
C35 C36 1.353(6) .
C35 H35 0.9500 .
C36 C37 1.369(6) .
C37 C38 1.393(5) .
C37 H37 0.9500 .
C38 H38 0.9500 .
C39 Cl1 1.703(16) .
C39 Cl2 1.772(9) .
C39 H39A 0.9900 .
C39 H39B 0.9900 .
C39' Cl2' 1.714(12) .
C39' Cl1' 1.737(14) .
C39' H39C 0.9900 .
C39' H39D 0.9900 .
Cl2' Cl2' 2.140(9) 3_656

loop_
_geom_torsion_atom_site_label_1
_geom_torsion_atom_site_label_2
_geom_torsion_atom_site_label_3
_geom_torsion_atom_site_label_4
_geom_torsion
_geom_torsion_site_symmetry_4
C7 Ir1 N1 C1 179.8(3) .
C18 Ir1 N1 C1 -95.7(3) .
N2 Ir1 N1 C1 -155.4(12) .
N5 Ir1 N1 C1 77.6(3) .
N3 Ir1 N1 C1 2.2(3) .
C7 Ir1 N1 C5 4.1(2) .
C18 Ir1 N1 C5 88.6(3) .
N2 Ir1 N1 C5 29.0(15) .
N5 Ir1 N1 C5 -98.1(3) .
N3 Ir1 N1 C5 -173.5(2) .
C7 Ir1 N2 C12 -92.9(3) .
C18 Ir1 N2 C12 -177.8(3) .
N1 Ir1 N2 C12 -117.5(13) .
N5 Ir1 N2 C12 9.3(3) .
N3 Ir1 N2 C12 84.9(3) .
C7 Ir1 N2 C16 87.1(3) .
C18 Ir1 N2 C16 2.3(2) .
N1 Ir1 N2 C16 62.6(14) .
N5 Ir1 N2 C16 -170.6(2) .
N3 Ir1 N2 C16 -95.1(2) .
C7 Ir1 N3 C23 -122.1(13) .
C18 Ir1 N3 C23 3.7(3) .
N2 Ir1 N3 C23 84.2(3) .
N1 Ir1 N3 C23 -94.0(3) .
N5 Ir1 N3 C23 179.2(3) .
C7 Ir1 N3 C27 55.7(14) .
C18 Ir1 N3 C27 -178.5(3) .
N2 Ir1 N3 C27 -98.1(3) .
N1 Ir1 N3 C27 83.7(3) .
N5 Ir1 N3 C27 -3.0(2) .
C27 N4 N5 C30 178.9(3) .
C28 N4 N5 C30 2.0(4) .
C27 N4 N5 Ir1 -2.0(4) .
C28 N4 N5 Ir1 -178.9(2) .
C7 Ir1 N5 C30 5.5(4) .
C18 Ir1 N5 C30 -146.8(8) .
N2 Ir1 N5 C30 -90.9(4) .
N1 Ir1 N5 C30 85.3(4) .
N3 Ir1 N5 C30 -178.8(4) .
C7 Ir1 N5 N4 -173.1(2) .
C18 Ir1 N5 N4 34.5(10) .
N2 Ir1 N5 N4 90.5(2) .
N1 Ir1 N5 N4 -93.4(2) .
N3 Ir1 N5 N4 2.5(2) .
C5 N1 C1 C2 -0.2(5) .
Ir1 N1 C1 C2 -175.8(3) .
N1 C1 C2 C3 -1.1(6) .
C1 C2 C3 C4 1.4(6) .
C2 C3 C4 C5 -0.5(6) .
C1 N1 C5 C4 1.1(5) .
Ir1 N1 C5 C4 177.1(3) .
C1 N1 C5 C6 179.9(3) .
Ir1 N1 C5 C6 -4.0(4) .
C3 C4 C5 N1 -0.8(6) .
C3 C4 C5 C6 -179.4(4) .
N1 C5 C6 C11 -179.2(3) .
C4 C5 C6 C11 -0.5(6) .
N1 C5 C6 C7 1.2(4) .
C4 C5 C6 C7 180.0(4) .
C11 C6 C7 C8 3.6(5) .
C5 C6 C7 C8 -176.8(3) .
C11 C6 C7 Ir1 -177.5(3) .
C5 C6 C7 Ir1 2.1(4) .
C18 Ir1 C7 C8 77.7(3) .
N2 Ir1 C7 C8 -2.4(3) .
N1 Ir1 C7 C8 175.5(3) .
N5 Ir1 C7 C8 -98.4(3) .
N3 Ir1 C7 C8 -156.1(12) .
C18 Ir1 C7 C6 -101.1(3) .
N2 Ir1 C7 C6 178.7(3) .
N1 Ir1 C7 C6 -3.3(2) .
N5 Ir1 C7 C6 82.8(3) .
N3 Ir1 C7 C6 25.1(15) .
C6 C7 C8 C9 -1.2(5) .
Ir1 C7 C8 C9 180.0(3) .
C7 C8 C9 F2 179.3(3) .
C7 C8 C9 C10 -1.9(6) .
F2 C9 C10 C11 -178.7(3) .
C8 C9 C10 C11 2.4(6) .
C9 C10 C11 F1 179.7(3) .
C9 C10 C11 C6 0.2(6) .
C7 C6 C11 F1 177.3(3) .
C5 C6 C11 F1 -2.3(6) .
C7 C6 C11 C10 -3.2(6) .
C5 C6 C11 C10 177.3(4) .
C16 N2 C12 C13 -1.3(5) .
Ir1 N2 C12 C13 178.8(3) .
N2 C12 C13 C14 1.9(6) .
C12 C13 C14 C15 -1.0(6) .
C13 C14 C15 C16 -0.5(6) .
C12 N2 C16 C15 -0.3(5) .
Ir1 N2 C16 C15 179.6(3) .
C12 N2 C16 C17 177.5(3) .
Ir1 N2 C16 C17 -2.5(4) .
C14 C15 C16 N2 1.2(6) .
C14 C15 C16 C17 -176.3(4) .
N2 C16 C17 C22 -177.3(3) .
C15 C16 C17 C22 0.3(6) .
N2 C16 C17 C18 1.2(5) .
C15 C16 C17 C18 178.8(3) .
C22 C17 C18 C19 -0.5(5) .
C16 C17 C18 C19 -179.1(3) .
C22 C17 C18 Ir1 179.3(3) .
C16 C17 C18 Ir1 0.6(4) .
C7 Ir1 C18 C19 82.1(3) .
N2 Ir1 C18 C19 178.2(3) .
N1 Ir1 C18 C19 2.4(3) .
N5 Ir1 C18 C19 -124.9(8) .
N3 Ir1 C18 C19 -93.8(3) .
C7 Ir1 C18 C17 -97.6(3) .
N2 Ir1 C18 C17 -1.5(2) .
N1 Ir1 C18 C17 -177.3(2) .
N5 Ir1 C18 C17 55.3(10) .
N3 Ir1 C18 C17 86.5(3) .
C17 C18 C19 C20 -0.5(5) .
Ir1 C18 C19 C20 179.8(3) .
C18 C19 C20 C21 2.1(6) .
C18 C19 C20 F4 -179.9(3) .
C19 C20 C21 C22 -2.5(6) .
F4 C20 C21 C22 179.5(3) .
C20 C21 C22 F3 -178.6(3) .
C20 C21 C22 C17 1.4(6) .
C18 C17 C22 F3 -180.0(3) .
C16 C17 C22 F3 -1.4(6) .
C18 C17 C22 C21 0.0(6) .
C16 C17 C22 C21 178.5(4) .
C27 N3 C23 C24 -1.2(6) .
Ir1 N3 C23 C24 176.6(3) .
N3 C23 C24 C25 -1.2(6) .
C23 C24 C25 C26 2.0(6) .
C24 C25 C26 C27 -0.4(5) .
C23 N3 C27 N4 -179.2(3) .
Ir1 N3 C27 N4 2.9(4) .
C23 N3 C27 C26 2.9(5) .
Ir1 N3 C27 C26 -175.0(3) .
N5 N4 C27 N3 -0.6(4) .
C28 N4 C27 N3 175.7(3) .
N5 N4 C27 C26 177.3(3) .
C28 N4 C27 C26 -6.4(6) .
C25 C26 C27 N3 -2.2(5) .
C25 C26 C27 N4 -179.9(3) .
C27 N4 C28 O1 3.4(6) .
N5 N4 C28 O1 179.9(3) .
C27 N4 C28 C29 -178.4(3) .
N5 N4 C28 C29 -1.9(4) .
O1 C28 C29 C30 179.0(4) .
N4 C28 C29 C30 1.2(4) .
O1 C28 C29 C32 7.4(7) .
N4 C28 C29 C32 -170.4(4) .
N4 N5 C30 C29 -1.1(4) .
Ir1 N5 C30 C29 -179.9(3) .
N4 N5 C30 C31 -177.1(3) .
Ir1 N5 C30 C31 4.2(6) .
C28 C29 C30 N5 0.0(4) .
C32 C29 C30 N5 172.1(3) .
C28 C29 C30 C31 175.3(4) .
C32 C29 C30 C31 -12.5(6) .
C30 C29 C32 O2 -16.8(6) .
C28 C29 C32 O2 153.6(4) .
C30 C29 C32 C33 163.2(4) .
C28 C29 C32 C33 -26.4(6) .
O2 C32 C33 C38 152.2(4) .
C29 C32 C33 C38 -27.8(6) .
O2 C32 C33 C34 -21.7(6) .
C29 C32 C33 C34 158.3(4) .
C38 C33 C34 C35 -0.7(6) .
C32 C33 C34 C35 173.5(4) .
C33 C34 C35 C36 1.4(7) .
C34 C35 C36 C37 -1.3(7) .
C34 C35 C36 F5 179.3(4) .
C35 C36 C37 C38 0.3(7) .
F5 C36 C37 C38 179.7(3) .
C34 C33 C38 C37 -0.3(6) .
C32 C33 C38 C37 -174.2(4) .
C36 C37 C38 C33 0.5(6) .
Cl1' C39' Cl2' Cl2' 63(3) 3_656
